data_2019617
loop_
_publ_author_name
'He, Xiao-Xiao'
'Guo, Ya-Mei'

_publ_section_title
;
 Two Zn^II^ coordination complexes assembled by trithiocyanuric acid and
 two different N-donor auxiliary ligands
;
_journal_coeditor_code WQ3063
_journal_issue 8
_journal_name_full 'Acta Crystallographica Section C'
_journal_page_first
;
;
_journal_paper_doi 10.1107/S2053229614014260
_journal_volume 70
_journal_year 2014
_chemical_formula_iupac '[Zn (C3 H2 N3 S3)2 (C10 H8 N2)] , C10 H8 N2'
_chemical_formula_moiety 'C16 H12 N8 S6 Zn, C10 H8 N2'
_chemical_formula_sum 'C26 H20 N10 S6 Zn'
_chemical_formula_weight 730.25
_chemical_name_systematic
'<i>catena</i>-Poly[[[bis(trithiocyanurato-\k^2^<i>N</i>,<i>S</i>)zinc(II)]-\m-4,4'-bipyridine-\k^2^<i>N</i>:<i>N</i>'] 4,4'-bipyridine monosolvate]'
_space_group_IT_number 15
_symmetry_cell_setting monoclinic
_symmetry_space_group_name_Hall '-C 2yc'
_symmetry_space_group_name_H-M 'C 1 2/c 1'
_atom_sites_solution_hydrogens geom
_atom_sites_solution_primary direct
_atom_sites_solution_secondary difmap
_audit_creation_method SHELXL97
_cell_angle_alpha 90.00
_cell_angle_beta 96.0440(10)
_cell_angle_gamma 90.00
_cell_formula_units_Z 4
_cell_length_a 13.3778(10)
_cell_length_b 11.3937(9)
_cell_length_c 19.2967(14)
_cell_measurement_reflns_used 3176
_cell_measurement_temperature 173(2)
_cell_measurement_theta_max 28.29
_cell_measurement_theta_min 2.35
_cell_volume 2924.9(4)
_computing_cell_refinement 'SMART (Bruker, 2002)'
_computing_data_collection 'SMART (Bruker, 2002)'
_computing_data_reduction 'SAINT (Bruker, 2002)'
_computing_molecular_graphics 'SHELXTL (Sheldrick, 2008)'
_computing_publication_material 'SHELXTL (Sheldrick, 2008)'
_computing_structure_refinement 'SHELXL97 (Sheldrick, 2008)'
_computing_structure_solution 'SHELXS97 (Sheldrick, 2008)'
_diffrn_ambient_temperature 173(2)
_diffrn_measured_fraction_theta_full 0.999
_diffrn_measured_fraction_theta_max 0.999
_diffrn_measurement_device_type 'Bruker SMART CCD area-detector'
_diffrn_measurement_method '\f and \w'
_diffrn_radiation_monochromator graphite
_diffrn_radiation_source 'fine-focus sealed tube'
_diffrn_radiation_type MoK\a
_diffrn_radiation_wavelength 0.71073
_diffrn_reflns_av_R_equivalents 0.0329
_diffrn_reflns_av_sigmaI/netI 0.0374
_diffrn_reflns_limit_h_max 14
_diffrn_reflns_limit_h_min -17
_diffrn_reflns_limit_k_max 15
_diffrn_reflns_limit_k_min -12
_diffrn_reflns_limit_l_max 23
_diffrn_reflns_limit_l_min -25
_diffrn_reflns_number 10681
_diffrn_reflns_theta_full 28.29
_diffrn_reflns_theta_max 28.29
_diffrn_reflns_theta_min 2.12
_exptl_absorpt_coefficient_mu 1.307
_exptl_absorpt_correction_T_max 0.9496
_exptl_absorpt_correction_T_min 0.8381
_exptl_absorpt_correction_type multi-scan
_exptl_absorpt_process_details '(SADABS; Bruker, 2002)'
_exptl_crystal_colour colourless
_exptl_crystal_density_diffrn 1.658
_exptl_crystal_density_method 'not measured'
_exptl_crystal_description block
_exptl_crystal_F_000 1488
_exptl_crystal_size_max 0.14
_exptl_crystal_size_mid 0.08
_exptl_crystal_size_min 0.04
_refine_diff_density_max 0.726
_refine_diff_density_min -1.022
_refine_ls_extinction_method none
_refine_ls_goodness_of_fit_ref 1.080
_refine_ls_hydrogen_treatment mixed
_refine_ls_matrix_type full
_refine_ls_number_parameters 205
_refine_ls_number_reflns 3633
_refine_ls_number_restraints 146
_refine_ls_restrained_S_all 1.115
_refine_ls_R_factor_all 0.0463
_refine_ls_R_factor_gt 0.0392
_refine_ls_shift/su_max 0.000
_refine_ls_shift/su_mean 0.000
_refine_ls_structure_factor_coef Fsqd
_refine_ls_weighting_details 'calc w = 1/[\s^2^(Fo^2^)+(0.0411P)^2^+9.7684P] where P=(Fo^2^+2Fc^2^)/3'
_refine_ls_weighting_scheme calc
_refine_ls_wR_factor_gt 0.0987
_refine_ls_wR_factor_ref 0.1026
_reflns_number_gt 3159
_reflns_number_total 3633
_reflns_threshold_expression I>2\s(I)
_cod_data_source_file wq3063sup1.cif
_cod_data_source_block 2
_cod_original_sg_symbol_H-M 'C 2/c'
_cod_database_code 2019617
_cod_database_fobs_code 2019617

loop_
_symmetry_equiv_pos_as_xyz
'x, y, z'
'-x, y, -z+1/2'
'x+1/2, y+1/2, z'
'-x+1/2, y+1/2, -z+1/2'
'-x, -y, -z'
'x, -y, z-1/2'
'-x+1/2, -y+1/2, -z'
'x+1/2, -y+1/2, z-1/2'

loop_
_atom_site_type_symbol
_atom_site_label
_atom_site_fract_x
_atom_site_fract_y
_atom_site_fract_z
_atom_site_U_iso_or_equiv
_atom_site_adp_type
_atom_site_calc_flag
_atom_site_refinement_flags
_atom_site_occupancy
_atom_site_symmetry_multiplicity
Zn Zn1 0.0000 -0.25751(4) 0.2500 0.01235(12) Uani d SU 1 2
S S1 -0.15626(5) -0.23586(6) 0.31854(3) 0.01206(14) Uani d U 1 1
S S2 0.23120(5) -0.27432(7) 0.38709(3) 0.01784(16) Uani d U 1 1
S S3 0.00163(6) -0.11977(9) 0.57434(4) 0.0273(2) Uani d U 1 1
N N1 0.03446(15) -0.24435(19) 0.36060(11) 0.0107(4) Uani d U 1 1
N N2 -0.06795(16) -0.1810(2) 0.44531(11) 0.0134(4) Uani d DU 1 1
H H2 -0.1302(12) -0.159(4) 0.452(2) 0.045(12) Uiso d D 1 1
N N3 0.10238(17) -0.2033(2) 0.47401(11) 0.0150(5) Uani d DU 1 1
H H3 0.1554(16) -0.204(3) 0.5060(13) 0.028(10) Uiso d D 1 1
N N4 0.0000 -0.0656(3) 0.2500 0.0117(6) Uani d SU 1 2
N N5 0.0000 0.5559(3) 0.2500 0.0109(6) Uani d SU 1 2
N N6 0.24493(17) 0.6013(2) 0.97455(12) 0.0174(5) Uani d U 1 1
C C1 -0.05729(19) -0.2188(2) 0.37983(13) 0.0107(5) Uani d U 1 1
C C2 0.11676(19) -0.2389(2) 0.40807(13) 0.0120(5) Uani d U 1 1
C C3 0.0122(2) -0.1694(3) 0.49499(14) 0.0161(5) Uani d U 1 1
C C4 0.08277(19) -0.0048(2) 0.27253(13) 0.0120(5) Uani d U 1 1
H H4 0.1418 -0.0470 0.2889 0.014 Uiso calc R 1 1
C C5 0.08640(19) 0.1160(2) 0.27312(13) 0.0120(5) Uani d U 1 1
H H5 0.1470 0.1555 0.2891 0.014 Uiso calc R 1 1
C C6 0.0000 0.1803(3) 0.2500 0.0102(7) Uani d SU 1 2
C C7 0.0000 0.3096(3) 0.2500 0.0102(7) Uani d SU 1 2
C C8 0.08786(19) 0.3736(2) 0.24401(14) 0.0131(5) Uani d U 1 1
H H8 0.1491 0.3340 0.2389 0.016 Uiso calc R 1 1
C C9 0.08491(19) 0.4946(2) 0.24564(14) 0.0140(5) Uani d U 1 1
H H9 0.1459 0.5366 0.2436 0.017 Uiso calc R 1 1
C C10 0.2264(2) 0.5473(3) 1.03241(17) 0.0288(7) Uani d U 1 1
H H10 0.2807 0.5360 1.0677 0.035 Uiso calc R 1 1
C C11 0.1323(2) 0.5063(3) 1.04454(17) 0.0297(8) Uani d U 1 1
H H11 0.1234 0.4686 1.0874 0.036 Uiso calc R 1 1
C C12 0.05152(19) 0.5201(2) 0.99461(13) 0.0137(5) Uani d U 1 1
C C13 0.0710(3) 0.5755(4) 0.93421(17) 0.0411(10) Uani d U 1 1
H H13 0.0185 0.5866 0.8977 0.049 Uiso calc R 1 1
C C14 0.1672(3) 0.6151(4) 0.92657(18) 0.0417(10) Uani d U 1 1
H H14 0.1781 0.6543 0.8846 0.050 Uiso calc R 1 1

loop_
_atom_site_aniso_label
_atom_site_aniso_U_11
_atom_site_aniso_U_22
_atom_site_aniso_U_33
_atom_site_aniso_U_12
_atom_site_aniso_U_13
_atom_site_aniso_U_23
Zn1 0.0152(2) 0.0111(2) 0.0107(2) 0.000 0.00138(16) 0.000
S1 0.0080(3) 0.0162(3) 0.0113(3) 0.0008(2) -0.0017(2) -0.0023(2)
S2 0.0085(3) 0.0333(4) 0.0113(3) 0.0054(3) -0.0008(2) -0.0028(3)
S3 0.0171(4) 0.0548(6) 0.0096(3) 0.0058(3) -0.0004(3) -0.0109(3)
N1 0.0089(10) 0.0156(11) 0.0072(9) 0.0023(8) -0.0008(8) -0.0012(8)
N2 0.0094(10) 0.0210(12) 0.0098(10) 0.0018(8) 0.0005(8) -0.0024(8)
N3 0.0103(10) 0.0266(12) 0.0076(10) 0.0035(9) -0.0021(8) -0.0030(9)
N4 0.0143(14) 0.0100(14) 0.0110(14) 0.000 0.0019(11) 0.000
N5 0.0114(14) 0.0111(14) 0.0099(13) 0.000 -0.0001(11) 0.000
N6 0.0149(11) 0.0220(12) 0.0154(11) -0.0055(9) 0.0019(9) -0.0010(9)
C1 0.0108(11) 0.0106(11) 0.0107(11) 0.0004(9) 0.0003(9) 0.0024(9)
C2 0.0098(11) 0.0156(12) 0.0100(11) 0.0010(9) -0.0012(9) -0.0002(9)
C3 0.0122(12) 0.0243(14) 0.0115(12) 0.0008(10) -0.0006(9) -0.0001(10)
C4 0.0108(11) 0.0120(12) 0.0128(11) 0.0013(9) -0.0006(9) 0.0002(9)
C5 0.0095(11) 0.0139(12) 0.0121(11) -0.0019(9) -0.0005(9) -0.0009(9)
C6 0.0116(16) 0.0098(16) 0.0097(15) 0.000 0.0032(12) 0.000
C7 0.0113(15) 0.0115(16) 0.0075(15) 0.000 -0.0011(12) 0.000
C8 0.0097(11) 0.0136(12) 0.0159(12) 0.0021(9) 0.0010(9) 0.0008(10)
C9 0.0109(12) 0.0138(12) 0.0171(12) -0.0015(9) 0.0003(9) 0.0003(10)
C10 0.0146(14) 0.0458(19) 0.0257(15) 0.0003(13) 0.0008(12) 0.0144(14)
C11 0.0163(14) 0.048(2) 0.0252(15) 0.0009(13) 0.0036(12) 0.0194(14)
C12 0.0156(13) 0.0131(12) 0.0129(12) -0.0032(10) 0.0037(10) -0.0022(9)
C13 0.0267(17) 0.077(3) 0.0178(15) -0.0265(17) -0.0077(13) 0.0154(16)
C14 0.0270(17) 0.075(3) 0.0217(16) -0.0269(17) -0.0027(13) 0.0192(16)

loop_
_atom_type_symbol
_atom_type_description
_atom_type_scat_dispersion_real
_atom_type_scat_dispersion_imag
_atom_type_scat_source
C C 0.0033 0.0016 'International Tables Vol C Tables 4.2.6.8 and 6.1.1.4'
H H 0.0000 0.0000 'International Tables Vol C Tables 4.2.6.8 and 6.1.1.4'
N N 0.0061 0.0033 'International Tables Vol C Tables 4.2.6.8 and 6.1.1.4'
S S 0.1246 0.1234 'International Tables Vol C Tables 4.2.6.8 and 6.1.1.4'
Zn Zn 0.2839 1.4301 'International Tables Vol C Tables 4.2.6.8 and 6.1.1.4'

loop_
_geom_angle_atom_site_label_1
_geom_angle_atom_site_label_2
_geom_angle_atom_site_label_3
_geom_angle_site_symmetry_1
_geom_angle_site_symmetry_3
_geom_angle
_geom_angle_publ_flag
N5 Zn1 N1 1_545 2 94.02(6) ?
N5 Zn1 N1 1_545 . 94.02(6) y
N1 Zn1 N1 2 . 171.97(12) y
N5 Zn1 N4 1_545 . 180 y
N1 Zn1 N4 2 . 85.98(6) ?
N1 Zn1 N4 . . 85.98(6) y
N5 Zn1 S1 1_545 2 95.444(17) ?
N1 Zn1 S1 2 2 65.58(6) ?
N1 Zn1 S1 . 2 113.59(6) y
N4 Zn1 S1 . 2 84.556(17) ?
N5 Zn1 S1 1_545 . 95.444(17) y
N1 Zn1 S1 2 . 113.59(6) ?
N1 Zn1 S1 . . 65.58(6) y
N4 Zn1 S1 . . 84.556(17) y
S1 Zn1 S1 2 . 169.11(3) y
C1 S1 Zn1 . . 75.79(9) ?
C1 N1 C2 . . 120.0(2) ?
C1 N1 Zn1 . . 100.51(15) ?
C2 N1 Zn1 . . 138.61(17) ?
C1 N2 C3 . . 122.1(2) ?
C1 N2 H2 . . 114(3) ?
C3 N2 H2 . . 124(3) ?
C3 N3 C2 . . 125.0(2) ?
C3 N3 H3 . . 117(2) ?
C2 N3 H3 . . 118(2) ?
C4 N4 C4 . 2 117.7(3) ?
C4 N4 Zn1 . . 121.16(16) ?
C4 N4 Zn1 2 . 121.16(16) ?
C9 N5 C9 2 . 117.4(3) ?
C9 N5 Zn1 2 1_565 121.31(16) ?
C9 N5 Zn1 . 1_565 121.31(16) ?
C10 N6 C14 . . 116.3(3) ?
N1 C1 N2 . . 120.8(2) ?
N1 C1 S1 . . 116.75(19) ?
N2 C1 S1 . . 122.45(19) ?
N1 C2 N3 . . 117.2(2) ?
N1 C2 S2 . . 121.55(19) ?
N3 C2 S2 . . 121.21(19) ?
N3 C3 N2 . . 114.6(2) ?
N3 C3 S3 . . 122.4(2) ?
N2 C3 S3 . . 123.0(2) ?
N4 C4 C5 . . 123.2(2) ?
N4 C4 H4 . . 118.4 ?
C5 C4 H4 . . 118.4 ?
C4 C5 C6 . . 119.5(2) ?
C4 C5 H5 . . 120.2 ?
C6 C5 H5 . . 120.2 ?
C5 C6 C5 2 . 117.0(3) ?
C5 C6 C7 2 . 121.50(16) ?
C5 C6 C7 . . 121.50(16) ?
C8 C7 C8 . 2 117.2(3) ?
C8 C7 C6 . . 121.42(17) ?
C8 C7 C6 2 . 121.42(17) ?
C9 C8 C7 . . 119.5(2) ?
C9 C8 H8 . . 120.2 ?
C7 C8 H8 . . 120.2 ?
N5 C9 C8 . . 123.2(2) ?
N5 C9 H9 . . 118.4 ?
C8 C9 H9 . . 118.4 ?
N6 C10 C11 . . 123.6(3) ?
N6 C10 H10 . . 118.2 ?
C11 C10 H10 . . 118.2 ?
C12 C11 C10 . . 120.2(3) ?
C12 C11 H11 . . 119.9 ?
C10 C11 H11 . . 119.9 ?
C13 C12 C11 . . 116.1(3) ?
C13 C12 C12 . 5_567 121.4(3) ?
C11 C12 C12 . 5_567 122.5(3) ?
C12 C13 C14 . . 120.1(3) ?
C12 C13 H13 . . 120.0 ?
C14 C13 H13 . . 120.0 ?
N6 C14 C13 . . 123.7(3) ?
N6 C14 H14 . . 118.1 ?
C13 C14 H14 . . 118.1 ?

loop_
_geom_bond_atom_site_label_1
_geom_bond_atom_site_label_2
_geom_bond_site_symmetry_2
_geom_bond_distance
_geom_bond_publ_flag
Zn1 N5 1_545 2.126(3) y
Zn1 N1 2 2.141(2) ?
Zn1 N1 . 2.141(2) y
Zn1 N4 . 2.187(3) y
Zn1 S1 2 2.6004(6) ?
Zn1 S1 . 2.6004(6) y
S1 C1 . 1.691(3) ?
S2 C2 . 1.674(3) ?
S3 C3 . 1.652(3) ?
N1 C1 . 1.351(3) ?
N1 C2 . 1.358(3) ?
N2 C1 . 1.357(3) ?
N2 C3 . 1.368(3) ?
N2 H2 . 0.8900(11) ?
N3 C3 . 1.367(3) ?
N3 C2 . 1.368(3) ?
N3 H3 . 0.8899(11) ?
N4 C4 . 1.339(3) ?
N4 C4 2 1.340(3) ?
N5 C9 2 1.343(3) ?
N5 C9 . 1.343(3) ?
N5 Zn1 1_565 2.126(3) ?
N6 C10 . 1.321(4) ?
N6 C14 . 1.326(4) ?
C4 C5 . 1.377(4) ?
C4 H4 . 0.9500 ?
C5 C6 . 1.401(3) ?
C5 H5 . 0.9500 ?
C6 C5 2 1.401(3) ?
C6 C7 . 1.474(5) ?
C7 C8 . 1.398(3) ?
C7 C8 2 1.398(3) ?
C8 C9 . 1.380(4) ?
C8 H8 . 0.9500 ?
C9 H9 . 0.9500 ?
C10 C11 . 1.387(4) ?
C10 H10 . 0.9500 ?
C11 C12 . 1.379(4) ?
C11 H11 . 0.9500 ?
C12 C13 . 1.374(4) ?
C12 C12 5_567 1.488(5) ?
C13 C14 . 1.387(4) ?
C13 H13 . 0.9500 ?
C14 H14 . 0.9500 ?

loop_
_geom_hbond_atom_site_label_D
_geom_hbond_atom_site_label_H
_geom_hbond_atom_site_label_A
_geom_hbond_site_symmetry_A
_geom_hbond_distance_DH
_geom_hbond_distance_HA
_geom_hbond_distance_DA
_geom_hbond_angle_DHA
N2 H2 N6 8_455 0.8900(10) 1.891(6) 2.776(3) 173(4)
N3 H3 S2 7_546 0.8900(10) 2.441(10) 3.309(2) 165(3)

loop_
_geom_torsion_atom_site_label_1
_geom_torsion_atom_site_label_2
_geom_torsion_atom_site_label_3
_geom_torsion_atom_site_label_4
_geom_torsion_site_symmetry_1
_geom_torsion_site_symmetry_4
_geom_torsion
N5 Zn1 S1 C1 1_545 . 98.25(9)
N1 Zn1 S1 C1 2 . -164.95(11)
N1 Zn1 S1 C1 . . 6.31(11)
N4 Zn1 S1 C1 . . -81.75(9)
S1 Zn1 S1 C1 2 . -81.75(9)
N5 Zn1 N1 C1 1_545 . -101.95(15)
N4 Zn1 N1 C1 . . 78.05(15)
S1 Zn1 N1 C1 2 . 160.32(14)
S1 Zn1 N1 C1 . . -7.79(14)
N5 Zn1 N1 C2 1_545 . 89.4(3)
N4 Zn1 N1 C2 . . -90.6(3)
S1 Zn1 N1 C2 2 . -8.3(3)
S1 Zn1 N1 C2 . . -176.4(3)
N1 Zn1 N4 C4 2 . -118.52(14)
N1 Zn1 N4 C4 . . 61.48(14)
S1 Zn1 N4 C4 2 . -52.70(13)
S1 Zn1 N4 C4 . . 127.30(13)
N1 Zn1 N4 C4 2 2 61.48(14)
N1 Zn1 N4 C4 . 2 -118.52(14)
S1 Zn1 N4 C4 2 2 127.30(13)
S1 Zn1 N4 C4 . 2 -52.70(13)
C2 N1 C1 N2 . . 3.8(4)
Zn1 N1 C1 N2 . . -167.6(2)
C2 N1 C1 S1 . . -176.37(19)
Zn1 N1 C1 S1 . . 12.3(2)
C3 N2 C1 N1 . . -1.4(4)
C3 N2 C1 S1 . . 178.8(2)
Zn1 S1 C1 N1 . . -10.22(18)
Zn1 S1 C1 N2 . . 169.6(2)
C1 N1 C2 N3 . . -2.1(4)
Zn1 N1 C2 N3 . . 165.0(2)
C1 N1 C2 S2 . . 177.9(2)
Zn1 N1 C2 S2 . . -15.0(4)
C3 N3 C2 N1 . . -2.2(4)
C3 N3 C2 S2 . . 177.9(2)
C2 N3 C3 N2 . . 4.3(4)
C2 N3 C3 S3 . . -176.2(2)
C1 N2 C3 N3 . . -2.5(4)
C1 N2 C3 S3 . . 178.1(2)
C4 N4 C4 C5 2 . -0.37(18)
Zn1 N4 C4 C5 . . 179.63(18)
N4 C4 C5 C6 . . 0.7(4)
C4 C5 C6 C5 . 2 -0.34(17)
C4 C5 C6 C7 . . 179.65(17)
C5 C6 C7 C8 2 . -152.66(17)
C5 C6 C7 C8 . . 27.34(17)
C5 C6 C7 C8 2 2 27.34(17)
C5 C6 C7 C8 . 2 -152.66(17)
C8 C7 C8 C9 2 . 1.29(17)
C6 C7 C8 C9 . . -178.71(17)
C9 N5 C9 C8 2 . 1.39(19)
Zn1 N5 C9 C8 1_565 . -178.61(19)
C7 C8 C9 N5 . . -2.7(4)
C14 N6 C10 C11 . . -0.2(6)
N6 C10 C11 C12 . . 0.5(6)
C10 C11 C12 C13 . . 0.1(5)
C10 C11 C12 C12 . 5_567 -178.7(4)
C11 C12 C13 C14 . . -0.8(6)
C12 C12 C13 C14 5_567 . 178.0(4)
C10 N6 C14 C13 . . -0.6(6)
C12 C13 C14 N6 . . 1.2(7)
